data_1535100
loop_
_publ_author_name
'Mattausch, H.J.'
'Ryazanov, M.'
'Zheng, C.'
'Simon, A.'

_publ_section_title
;
 Reduced lanthanum halides with Ge as interstitials: La2 I2 Ge, La2 I2
 Ge2, La3 Cl2 Ge3, La3 Br2 Ge3, La3 I3 Ge, La6 I5 Ge3 and La(7+x) I12 Ge
;
_journal_name_full 'Zeitschrift fuer Anorganische und Allgemeine Chemie'
_journal_page_first 302
_journal_page_last 308
_journal_volume 631
_journal_year 2005
_chemical_formula_sum 'Ge I2 La2'
_chemical_name_systematic 'La2 I2 Ge'
_space_group_IT_number 166
_symmetry_space_group_name_Hall '-R 3 2"'
_symmetry_space_group_name_H-M 'R -3 m :H'
_cell_angle_alpha 90
_cell_angle_beta 90
_cell_angle_gamma 120
_cell_formula_units_Z 3
_cell_length_a 4.465
_cell_length_b 4.465
_cell_length_c 32.591
_cell_volume 562.693
_citation_journal_id_ASTM ZAACAB
_cod_data_source_file Mattausch_ZAACAB_2005_1674.cif
_cod_data_source_block Ge1I2La2
_cod_original_cell_volume 562.6927
_cod_original_formula_sum 'Ge1 I2 La2'
_cod_database_code 1535100

loop_
_symmetry_equiv_pos_as_xyz
x,y,z
-y,x-y,z
-x+y,-x,z
y,x,-z
-x,-x+y,-z
x-y,-y,-z
-x,-y,-z
y,-x+y,-z
x-y,x,-z
-y,-x,z
x,x-y,z
-x+y,y,z
x+2/3,y+1/3,z+1/3
-y+2/3,x-y+1/3,z+1/3
-x+y+2/3,-x+1/3,z+1/3
y+2/3,x+1/3,-z+1/3
-x+2/3,-x+y+1/3,-z+1/3
x-y+2/3,-y+1/3,-z+1/3
-x+2/3,-y+1/3,-z+1/3
y+2/3,-x+y+1/3,-z+1/3
x-y+2/3,x+1/3,-z+1/3
-y+2/3,-x+1/3,z+1/3
x+2/3,x-y+1/3,z+1/3
-x+y+2/3,y+1/3,z+1/3
x+1/3,y+2/3,z+2/3
-y+1/3,x-y+2/3,z+2/3
-x+y+1/3,-x+2/3,z+2/3
y+1/3,x+2/3,-z+2/3
-x+1/3,-x+y+2/3,-z+2/3
x-y+1/3,-y+2/3,-z+2/3
-x+1/3,-y+2/3,-z+2/3
y+1/3,-x+y+2/3,-z+2/3
x-y+1/3,x+2/3,-z+2/3
-y+1/3,-x+2/3,z+2/3
x+1/3,x-y+2/3,z+2/3
-x+y+1/3,y+2/3,z+2/3

loop_
_atom_site_label
_atom_site_type_symbol
_atom_site_fract_x
_atom_site_fract_y
_atom_site_fract_z
_atom_site_occupancy
_atom_site_U_iso_or_equiv
Ge1 Ge-4 0 1 0 1 0.0
La1 La+3 0.3333 0.6667 0.051865 1 0.0
I1 I-1 0.6667 0.3333 0.11525 1 0.0
